data_7118832
loop_
_publ_author_name
'Zhang, Feng-Li'
'Chen, Jia-Qian'
'Qin, Long-Fang'
'Tian, Lei'
'Li, Zaijun'
'Ren, Xuehong'
'Gu, Zhi-Guo'

_publ_section_title
;
 Metal-center exchange of tetrahedral cages: single crystal to single
 crystal and spin-crossover properties.
;
_journal_issue 26
_journal_name_full 'Chemical communications (Cambridge, England)'
_journal_page_first 4796
_journal_page_last 4799
_journal_paper_doi 10.1039/c6cc00711b
_journal_volume 52
_journal_year 2016
_chemical_absolute_configuration rmad
_chemical_formula_moiety 'C192 H240 Fe0.80 N36 Ni3.20, 4(B F4)'
_chemical_formula_sum 'C192 H240 B4 F16 Fe0.8 N36 Ni3.2'
_chemical_formula_weight 3631.93
_chemical_name_systematic
; 
 ? 
;
_space_group_IT_number 197
_symmetry_cell_setting cubic
_symmetry_space_group_name_Hall 'I 2 2 3'
_symmetry_space_group_name_H-M 'I 2 3'
_atom_sites_solution_hydrogens geom
_atom_sites_solution_primary direct
_atom_sites_solution_secondary difmap
_audit_creation_method SHELXL-97
_audit_update_record
;
2016-01-14 deposited with the CCDC.
2016-03-02 downloaded from the CCDC.
;
_cell_angle_alpha 90.00
_cell_angle_beta 90.00
_cell_angle_gamma 90.00
_cell_formula_units_Z 2
_cell_length_a 23.2506(8)
_cell_length_b 23.2506(8)
_cell_length_c 23.2506(8)
_cell_measurement_reflns_used 1714
_cell_measurement_temperature 173(2)
_cell_measurement_theta_max 21.24
_cell_measurement_theta_min 3.28
_cell_volume 12569.1(7)
_computing_structure_refinement 'SHELXL-97 (Sheldrick, 1997)'
_computing_structure_solution 'SHELXS-97 (Sheldrick, 1990)'
_diffrn_ambient_temperature 173(2)
_diffrn_measured_fraction_theta_full 0.977
_diffrn_measured_fraction_theta_max 0.977
_diffrn_measurement_device_type 'PHOTON100 CMOS detector'
_diffrn_measurement_method 'omega scan'
_diffrn_radiation_monochromator 'TRIUMPH curved crystal monochromator'
_diffrn_radiation_source 'fine-focus sealed tube'
_diffrn_radiation_type MoK\a
_diffrn_radiation_wavelength 0.71073
_diffrn_reflns_av_R_equivalents 0.0517
_diffrn_reflns_av_sigmaI/netI 0.0838
_diffrn_reflns_limit_h_max 23
_diffrn_reflns_limit_h_min -26
_diffrn_reflns_limit_k_max 25
_diffrn_reflns_limit_k_min -7
_diffrn_reflns_limit_l_max 23
_diffrn_reflns_limit_l_min -27
_diffrn_reflns_number 7282
_diffrn_reflns_theta_full 25.34
_diffrn_reflns_theta_max 25.34
_diffrn_reflns_theta_min 3.28
_exptl_absorpt_coefficient_mu 0.353
_exptl_absorpt_correction_T_max 0.7452
_exptl_absorpt_correction_T_min 0.5831
_exptl_absorpt_correction_type multi-scan
_exptl_absorpt_process_details 'SADABS (Bruker, 2013)'
_exptl_crystal_colour yellow
_exptl_crystal_density_diffrn 1.051
_exptl_crystal_density_method 'not measured'
_exptl_crystal_description block
_exptl_crystal_F_000 4165
_exptl_crystal_size_max 0.35
_exptl_crystal_size_mid 0.27
_exptl_crystal_size_min 0.25
_platon_squeeze_details
;
;
_refine_diff_density_max 0.256
_refine_diff_density_min -0.317
_refine_diff_density_rms 0.061
_refine_ls_abs_structure_details 'Flack H D (1983), Acta Cryst. A39, 876-881'
_refine_ls_abs_structure_Flack 0.11(4)
_refine_ls_extinction_method none
_refine_ls_goodness_of_fit_ref 1.198
_refine_ls_hydrogen_treatment constr
_refine_ls_matrix_type full
_refine_ls_number_parameters 263
_refine_ls_number_reflns 3600
_refine_ls_number_restraints 272
_refine_ls_restrained_S_all 1.181
_refine_ls_R_factor_all 0.1429
_refine_ls_R_factor_gt 0.0912
_refine_ls_shift/su_max 0.004
_refine_ls_shift/su_mean 0.000
_refine_ls_structure_factor_coef Fsqd
_refine_ls_weighting_details 'calc w=1/[\s^2^(Fo^2^)+(0.0885P)^2^+7.9419P] where P=(Fo^2^+2Fc^2^)/3'
_refine_ls_weighting_scheme calc
_refine_ls_wR_factor_gt 0.2277
_refine_ls_wR_factor_ref 0.2470
_reflns_number_gt 1936
_reflns_number_total 3600
_reflns_threshold_expression >2sigma(I)
_cod_data_source_file c6cc00711b2.cif
_cod_data_source_block FeNi-1
_cod_depositor_comments
;
The following automatic conversions were performed:

'_symmetry_cell_setting' value 'Cubic' changed to 'cubic' according
to
/usr/data/users/saulius/crontab/automatic-downloads/rss-feeds/RSC/lib/dictionaries/cif_core.dic
dictionary named 'cif_core.dic' version 2.4.2 from 2011-04-26.

Automatic conversion script
Id: cif_fix_values 4268 2015-11-12 08:31:59Z antanas 

 Adding full bibliography for 7118830--7118832.cif.
;
_cod_original_sg_symbol_H-M 'I23  '
_cod_original_formula_sum 'C192 H240 B4 F16 Fe0.80 N36 Ni3.20'
_cod_database_code 7118832

loop_
_symmetry_equiv_pos_as_xyz
'x, y, z'
'-x, -y, z'
'-x, y, -z'
'x, -y, -z'
'z, x, y'
'z, -x, -y'
'-z, -x, y'
'-z, x, -y'
'y, z, x'
'-y, z, -x'
'y, -z, -x'
'-y, -z, x'
'x+1/2, y+1/2, z+1/2'
'-x+1/2, -y+1/2, z+1/2'
'-x+1/2, y+1/2, -z+1/2'
'x+1/2, -y+1/2, -z+1/2'
'z+1/2, x+1/2, y+1/2'
'z+1/2, -x+1/2, -y+1/2'
'-z+1/2, -x+1/2, y+1/2'
'-z+1/2, x+1/2, -y+1/2'
'y+1/2, z+1/2, x+1/2'
'-y+1/2, z+1/2, -x+1/2'
'y+1/2, -z+1/2, -x+1/2'
'-y+1/2, -z+1/2, x+1/2'

loop_
_atom_site_label
_atom_site_type_symbol
_atom_site_fract_x
_atom_site_fract_y
_atom_site_fract_z
_atom_site_U_iso_or_equiv
_atom_site_adp_type
_atom_site_occupancy
_atom_site_symmetry_multiplicity
_atom_site_calc_flag
_atom_site_refinement_flags
_atom_site_disorder_assembly
_atom_site_disorder_group
B1 B 0.6834(4) 0.3166(4) 0.3166(4) 0.085(4) Uani 1 3 d S . .
C1 C 0.9366(4) 0.1828(4) 0.2233(4) 0.105(3) Uani 1 1 d . . .
C2 C 1.0090(4) 0.1777(4) 0.1648(5) 0.106(3) Uani 1 1 d . . .
H2A H 1.0471 0.1751 0.1504 0.127 Uiso 1 1 calc R . .
C3 C 0.9612(4) 0.1760(3) 0.1333(4) 0.093(2) Uani 1 1 d . . .
H3A H 0.9584 0.1736 0.0926 0.112 Uiso 1 1 calc R . .
C4 C 0.8979(4) 0.1847(4) 0.2735(4) 0.107(3) Uani 1 1 d . A .
H4A H 0.9124 0.1887 0.3115 0.129 Uiso 1 1 calc R . .
C13 C 1.0348(5) 0.1806(6) 0.2761(6) 0.158(4) Uani 1 1 d U . .
H13A H 1.0679 0.2069 0.2710 0.190 Uiso 1 1 calc R . .
H13B H 1.0130 0.1935 0.3104 0.190 Uiso 1 1 calc R . .
C14 C 1.0558(4) 0.1220(5) 0.2854(5) 0.126(3) Uani 1 1 d U . .
H14A H 1.0820 0.1218 0.3189 0.151 Uiso 1 1 calc R . .
H14B H 1.0781 0.1097 0.2513 0.151 Uiso 1 1 calc R . .
C15 C 1.0070(5) 0.0786(6) 0.2960(5) 0.151(4) Uani 1 1 d U . .
H15A H 0.9861 0.0900 0.3313 0.181 Uiso 1 1 calc R . .
H15B H 0.9795 0.0810 0.2635 0.181 Uiso 1 1 calc R . .
C16 C 1.0248(5) 0.0222(5) 0.3017(6) 0.156(4) Uani 1 1 d U . .
H16A H 1.0465 0.0184 0.3382 0.187 Uiso 1 1 calc R . .
H16B H 1.0514 0.0129 0.2698 0.187 Uiso 1 1 calc R . .
N1 N 0.9158(2) 0.1786(3) 0.1733(3) 0.0882(17) Uani 1 1 d . . .
N2 N 0.9942(3) 0.1839(3) 0.2207(4) 0.119(3) Uani 1 1 d . . .
N3 N 0.8436(3) 0.1809(3) 0.2632(2) 0.0939(19) Uani 1 1 d D . .
Ni1 Ni 0.82688(3) 0.17312(3) 0.17312(3) 0.0881(6) Uani 0.80 3 d SP A .
Fe1 Fe 0.82688(3) 0.17312(3) 0.17312(3) 0.0881(6) Uani 0.20 3 d SP A .
F1 F 0.64931(14) 0.35069(14) 0.35069(14) 0.094(2) Uani 1 3 d S . .
F2 F 0.6574(3) 0.2663(2) 0.3084(3) 0.167(3) Uani 1 1 d . . .
C5 C 0.8025(12) 0.1771(10) 0.3116(10) 0.105(5) Uani 0.418(16) 1 d PDU A 1
H5A H 0.7737 0.2082 0.3040 0.126 Uiso 0.418(16) 1 calc PR A 1
C6 C 0.7679(10) 0.1239(9) 0.3168(8) 0.107(5) Uani 0.418(16) 1 d PDU A 1
C7 C 0.7928(11) 0.0714(9) 0.3148(13) 0.110(5) Uani 0.418(16) 1 d PDU A 1
H7A H 0.8330 0.0676 0.3081 0.131 Uiso 0.418(16) 1 calc PR A 1
C8 C 0.7589(12) 0.0238(10) 0.3226(13) 0.122(6) Uani 0.418(16) 1 d PDU A 1
H8A H 0.7772 -0.0127 0.3223 0.146 Uiso 0.418(16) 1 calc PR A 1
C9 C 0.6977(11) 0.0251(9) 0.3310(11) 0.130(6) Uani 0.418(16) 1 d PDU A 1
H9A H 0.6747 -0.0083 0.3363 0.157 Uiso 0.418(16) 1 calc PR A 1
C10 C 0.6754(10) 0.0821(9) 0.3306(11) 0.121(5) Uani 0.418(16) 1 d PDU A 1
H10A H 0.6350 0.0874 0.3335 0.145 Uiso 0.418(16) 1 calc PR A 1
C11 C 0.7095(9) 0.1287(9) 0.3263(12) 0.113(5) Uani 0.418(16) 1 d PDU A 1
H11A H 0.6929 0.1659 0.3299 0.135 Uiso 0.418(16) 1 calc PR A 1
C12 C 0.8246(16) 0.1892(10) 0.3722(13) 0.107(8) Uani 0.418(16) 1 d PDU A 1
H12A H 0.7925 0.1870 0.3995 0.161 Uiso 0.418(16) 1 calc PR A 1
H12B H 0.8415 0.2278 0.3735 0.161 Uiso 0.418(16) 1 calc PR A 1
H12C H 0.8538 0.1606 0.3825 0.161 Uiso 0.418(16) 1 calc PR A 1
C5' C 0.8034(8) 0.1887(7) 0.3097(7) 0.108(5) Uani 0.582(16) 1 d PDU A 2
H5'A H 0.7707 0.2132 0.2963 0.130 Uiso 0.582(16) 1 calc PR A 2
C6' C 0.7823(7) 0.1307(7) 0.3229(6) 0.108(4) Uani 0.582(16) 1 d PDU A 2
C7' C 0.8166(8) 0.0839(7) 0.3212(8) 0.106(4) Uani 0.582(16) 1 d PDU A 2
H7'A H 0.8561 0.0877 0.3113 0.128 Uiso 0.582(16) 1 calc PR A 2
C8' C 0.7945(10) 0.0312(7) 0.3336(9) 0.131(5) Uani 0.582(16) 1 d PDU A 2
H8'A H 0.8188 -0.0014 0.3292 0.158 Uiso 0.582(16) 1 calc PR A 2
C9' C 0.7375(9) 0.0221(9) 0.3528(8) 0.133(5) Uani 0.582(16) 1 d PDU A 2
H9'A H 0.7235 -0.0147 0.3636 0.159 Uiso 0.582(16) 1 calc PR A 2
C10' C 0.7029(9) 0.0725(8) 0.3545(8) 0.127(5) Uani 0.582(16) 1 d PDU A 2
H10B H 0.6632 0.0698 0.3641 0.153 Uiso 0.582(16) 1 calc PR A 2
C11' C 0.7264(8) 0.1244(8) 0.3423(9) 0.121(5) Uani 0.582(16) 1 d PDU A 2
H11B H 0.7036 0.1580 0.3473 0.145 Uiso 0.582(16) 1 calc PR A 2
C12' C 0.8275(8) 0.2132(8) 0.3654(8) 0.088(5) Uani 0.582(16) 1 d PDU A 2
H12D H 0.7965 0.2166 0.3938 0.132 Uiso 0.582(16) 1 calc PR A 2
H12E H 0.8441 0.2512 0.3581 0.132 Uiso 0.582(16) 1 calc PR A 2
H12F H 0.8574 0.1875 0.3803 0.132 Uiso 0.582(16) 1 calc PR A 2

loop_
_atom_site_aniso_label
_atom_site_aniso_U_11
_atom_site_aniso_U_22
_atom_site_aniso_U_33
_atom_site_aniso_U_23
_atom_site_aniso_U_13
_atom_site_aniso_U_12
B1 0.085(4) 0.085(4) 0.085(4) -0.014(4) 0.014(4) 0.014(4)
C1 0.105(7) 0.105(7) 0.106(7) -0.040(5) 0.000(6) 0.021(5)
C2 0.076(5) 0.111(6) 0.131(8) -0.042(6) 0.028(5) -0.006(4)
C3 0.107(6) 0.074(5) 0.098(6) -0.004(4) 0.012(5) 0.010(5)
C4 0.099(6) 0.123(7) 0.100(6) -0.050(5) 0.007(5) 0.044(5)
C13 0.123(8) 0.166(10) 0.186(12) -0.079(9) 0.021(8) -0.025(7)
C14 0.096(6) 0.128(8) 0.153(9) -0.028(7) -0.035(6) -0.010(6)
C15 0.138(9) 0.187(11) 0.128(9) -0.031(8) -0.032(7) 0.002(8)
C16 0.142(10) 0.153(11) 0.172(11) 0.019(8) -0.015(8) 0.025(7)
N1 0.080(4) 0.091(4) 0.094(4) -0.024(4) 0.025(4) 0.023(3)
N2 0.092(6) 0.109(6) 0.157(8) -0.039(5) 0.002(5) -0.010(4)
N3 0.106(5) 0.099(5) 0.077(4) -0.036(3) 0.014(3) 0.042(4)
Ni1 0.0881(6) 0.0881(6) 0.0881(6) -0.0258(5) 0.0258(5) 0.0258(5)
Fe1 0.0881(6) 0.0881(6) 0.0881(6) -0.0258(5) 0.0258(5) 0.0258(5)
F1 0.094(2) 0.094(2) 0.094(2) -0.0243(19) 0.0243(19) 0.0243(19)
F2 0.189(6) 0.120(4) 0.193(6) -0.075(4) 0.043(5) -0.008(4)
C5 0.124(10) 0.098(10) 0.093(9) -0.022(9) 0.034(9) 0.051(9)
C6 0.123(10) 0.118(8) 0.081(8) -0.018(8) 0.030(8) 0.025(8)
C7 0.125(11) 0.113(9) 0.091(9) -0.005(8) 0.031(10) 0.012(9)
C8 0.144(13) 0.129(10) 0.093(11) -0.008(9) 0.043(11) 0.003(11)
C9 0.156(12) 0.141(10) 0.095(11) -0.001(9) 0.054(10) 0.015(11)
C10 0.131(12) 0.131(10) 0.101(11) -0.012(10) 0.048(10) 0.027(10)
C11 0.136(11) 0.120(8) 0.082(10) -0.019(8) 0.045(9) 0.024(9)
C12 0.147(15) 0.056(14) 0.118(14) 0.021(12) 0.023(13) 0.041(13)
C5' 0.130(9) 0.087(8) 0.107(9) -0.052(7) 0.027(8) 0.049(7)
C6' 0.126(9) 0.118(7) 0.079(6) -0.019(6) 0.034(6) 0.015(7)
C7' 0.123(10) 0.118(9) 0.078(7) -0.006(7) 0.032(9) 0.007(8)
C8' 0.155(12) 0.136(9) 0.103(9) -0.009(8) 0.018(10) 0.009(10)
C9' 0.164(12) 0.148(9) 0.085(10) -0.008(8) 0.028(9) -0.020(10)
C10' 0.148(11) 0.140(9) 0.094(9) -0.010(8) 0.021(8) -0.009(9)
C11' 0.144(10) 0.128(8) 0.092(9) -0.014(7) 0.028(8) 0.016(8)
C12' 0.097(9) 0.076(11) 0.091(10) -0.026(9) 0.041(8) 0.030(9)

loop_
_atom_type_symbol
_atom_type_description
_atom_type_scat_dispersion_real
_atom_type_scat_dispersion_imag
_atom_type_scat_source
C C 0.0033 0.0016 'International Tables Vol C Tables 4.2.6.8 and 6.1.1.4'
H H 0.0000 0.0000 'International Tables Vol C Tables 4.2.6.8 and 6.1.1.4'
B B 0.0013 0.0007 'International Tables Vol C Tables 4.2.6.8 and 6.1.1.4'
N N 0.0061 0.0033 'International Tables Vol C Tables 4.2.6.8 and 6.1.1.4'
Ni Ni 0.3393 1.1124 'International Tables Vol C Tables 4.2.6.8 and 6.1.1.4'
F F 0.0171 0.0103 'International Tables Vol C Tables 4.2.6.8 and 6.1.1.4'
Fe Fe 0.3463 0.8444 'International Tables Vol C Tables 4.2.6.8 and 6.1.1.4'

loop_
_geom_angle_atom_site_label_1
_geom_angle_atom_site_label_2
_geom_angle_atom_site_label_3
_geom_angle
_geom_angle_site_symmetry_1
_geom_angle_site_symmetry_3
F2 B1 F2 109.8(6) 10_656 7_665
F2 B1 F2 109.8(6) 10_656 .
F2 B1 F2 109.8(6) 7_665 .
F2 B1 F1 109.2(7) 10_656 .
F2 B1 F1 109.2(7) 7_665 .
F2 B1 F1 109.2(7) . .
N1 C1 N2 110.0(8) . .
N1 C1 C4 120.0(9) . .
N2 C1 C4 130.0(9) . .
C3 C2 N2 108.7(7) . .
C3 C2 H2A 125.7 . .
N2 C2 H2A 125.7 . .
C2 C3 N1 105.1(7) . .
C2 C3 H3A 127.5 . .
N1 C3 H3A 127.5 . .
N3 C4 C1 116.6(8) . .
N3 C4 H4A 121.7 . .
C1 C4 H4A 121.7 . .
C14 C13 N2 111.1(8) . .
C14 C13 H13A 109.4 . .
N2 C13 H13A 109.4 . .
C14 C13 H13B 109.4 . .
N2 C13 H13B 109.4 . .
H13A C13 H13B 108.0 . .
C13 C14 C15 112.8(9) . .
C13 C14 H14A 109.0 . .
C15 C14 H14A 109.0 . .
C13 C14 H14B 109.0 . .
C15 C14 H14B 109.0 . .
H14A C14 H14B 107.8 . .
C16 C15 C14 114.6(11) . .
C16 C15 H15A 108.6 . .
C14 C15 H15A 108.6 . .
C16 C15 H15B 108.6 . .
C14 C15 H15B 108.6 . .
H15A C15 H15B 107.6 . .
C15 C16 C16 114.2(14) . 2_755
C15 C16 H16A 108.7 . .
C16 C16 H16A 108.7 2_755 .
C15 C16 H16B 108.7 . .
C16 C16 H16B 108.7 2_755 .
H16A C16 H16B 107.6 . .
C1 N1 C3 109.0(7) . .
C1 N1 Ni1 112.8(6) . .
C3 N1 Ni1 138.1(6) . .
C1 N2 C2 107.1(8) . .
C1 N2 C13 123.6(9) . .
C2 N2 C13 128.3(8) . .
C4 N3 C5' 119.2(10) . .
C4 N3 C5 119.8(14) . .
C5' N3 C5 10.7(13) . .
C4 N3 Ni1 111.4(5) . .
C5' N3 Ni1 128.9(10) . .
C5 N3 Ni1 128.5(13) . .
N1 Ni1 N1 93.6(2) 10_656 .
N1 Ni1 N1 93.6(2) 10_656 7_665
N1 Ni1 N1 93.6(2) . 7_665
N1 Ni1 N3 79.1(3) 10_656 10_656
N1 Ni1 N3 91.4(2) . 10_656
N1 Ni1 N3 171.5(3) 7_665 10_656
N1 Ni1 N3 171.5(3) 10_656 .
N1 Ni1 N3 79.1(3) . .
N1 Ni1 N3 91.4(2) 7_665 .
N3 Ni1 N3 96.4(2) 10_656 .
N1 Ni1 N3 91.4(2) 10_656 7_665
N1 Ni1 N3 171.5(3) . 7_665
N1 Ni1 N3 79.1(3) 7_665 7_665
N3 Ni1 N3 96.4(2) 10_656 7_665
N3 Ni1 N3 96.4(2) . 7_665
N3 C5 C6 117.6(13) . .
N3 C5 C12 118(2) . .
C6 C5 C12 105.1(12) . .
N3 C5 H5A 104.8 . .
C6 C5 H5A 104.8 . .
C12 C5 H5A 104.8 . .
C7 C6 C11 120.0(16) . .
C7 C6 C5 121.2(13) . .
C11 C6 C5 118.7(12) . .
C6 C7 C8 118.5(17) . .
C6 C7 H7A 120.7 . .
C8 C7 H7A 120.7 . .
C7 C8 C9 124.8(18) . .
C7 C8 H8A 117.6 . .
C9 C8 H8A 117.6 . .
C10 C9 C8 112.3(19) . .
C10 C9 H9A 123.8 . .
C8 C9 H9A 123.8 . .
C11 C10 C9 122.4(18) . .
C11 C10 H10A 118.8 . .
C9 C10 H10A 118.8 . .
C10 C11 C6 121.7(17) . .
C10 C11 H11A 119.1 . .
C6 C11 H11A 119.1 . .
C5 C12 H12A 109.5 . .
C5 C12 H12B 109.5 . .
H12A C12 H12B 109.5 . .
C5 C12 H12C 109.5 . .
H12A C12 H12C 109.5 . .
H12B C12 H12C 109.5 . .
N3 C5' C6' 105.0(9) . .
N3 C5' C12' 116.6(14) . .
C6' C5' C12' 106.7(10) . .
N3 C5' H5'A 109.4 . .
C6' C5' H5'A 109.4 . .
C12' C5' H5'A 109.4 . .
C7' C6' C11' 118.7(14) . .
C7' C6' C5' 122.5(11) . .
C11' C6' C5' 118.6(11) . .
C6' C7' C8' 119.8(14) . .
C6' C7' H7'A 120.1 . .
C8' C7' H7'A 120.1 . .
C7' C8' C9' 123.8(16) . .
C7' C8' H8'A 118.1 . .
C9' C8' H8'A 118.1 . .
C8' C9' C10' 114.6(17) . .
C8' C9' H9'A 122.7 . .
C10' C9' H9'A 122.7 . .
C11' C10' C9' 119.9(16) . .
C11' C10' H10B 120.0 . .
C9' C10' H10B 120.0 . .
C10' C11' C6' 122.8(15) . .
C10' C11' H11B 118.6 . .
C6' C11' H11B 118.6 . .
C5' C12' H12D 109.5 . .
C5' C12' H12E 109.5 . .
H12D C12' H12E 109.5 . .
C5' C12' H12F 109.5 . .
H12D C12' H12F 109.5 . .
H12E C12' H12F 109.5 . .

loop_
_geom_bond_atom_site_label_1
_geom_bond_atom_site_label_2
_geom_bond_distance
_geom_bond_site_symmetry_2
B1 F2 1.330(7) 10_656
B1 F2 1.330(7) 7_665
B1 F2 1.330(7) .
B1 F1 1.372(16) .
C1 N1 1.261(9) .
C1 N2 1.342(10) .
C1 C4 1.474(12) .
C2 C3 1.332(11) .
C2 N2 1.352(11) .
C2 H2A 0.9500 .
C3 N1 1.408(9) .
C3 H3A 0.9500 .
C4 N3 1.289(10) .
C4 H4A 0.9500 .
C13 C14 1.465(15) .
C13 N2 1.598(14) .
C13 H13A 0.9900 .
C13 H13B 0.9900 .
C14 C15 1.537(15) .
C14 H14A 0.9900 .
C14 H14B 0.9900 .
C15 C16 1.383(15) .
C15 H15A 0.9900 .
C15 H15B 0.9900 .
C16 C16 1.55(2) 2_755
C16 H16A 0.9900 .
C16 H16B 0.9900 .
N1 Ni1 2.072(6) .
N3 C5' 1.439(14) .
N3 C5 1.477(16) .
N3 Ni1 2.139(6) .
Ni1 N1 2.072(6) 10_656
Ni1 N1 2.072(6) 7_665
Ni1 N3 2.139(6) 10_656
Ni1 N3 2.139(6) 7_665
C5 C6 1.480(14) .
C5 C12 1.526(10) .
C5 H5A 1.0000 .
C6 C7 1.352(14) .
C6 C11 1.380(15) .
C7 C8 1.371(17) .
C7 H7A 0.9500 .
C8 C9 1.437(19) .
C8 H8A 0.9500 .
C9 C10 1.421(18) .
C9 H9A 0.9500 .
C10 C11 1.348(16) .
C10 H10A 0.9500 .
C11 H11A 0.9500 .
C12 H12A 0.9800 .
C12 H12B 0.9800 .
C12 H12C 0.9800 .
C5' C6' 1.468(13) .
C5' C12' 1.522(9) .
C5' H5'A 1.0000 .
C6' C7' 1.351(13) .
C6' C11' 1.383(13) .
C7' C8' 1.359(16) .
C7' H7'A 0.9500 .
C8' C9' 1.414(17) .
C8' H8'A 0.9500 .
C9' C10' 1.423(17) .
C9' H9'A 0.9500 .
C10' C11' 1.356(15) .
C10' H10B 0.9500 .
C11' H11B 0.9500 .
C12' H12D 0.9800 .
C12' H12E 0.9800 .
C12' H12F 0.9800 .

loop_
_platon_squeeze_void_nr
_platon_squeeze_void_average_x
_platon_squeeze_void_average_y
_platon_squeeze_void_average_z
_platon_squeeze_void_volume
_platon_squeeze_void_count_electrons
_platon_squeeze_void_content
1 0.000 0.000 0.000 365 43 ' '
2 -0.075 -0.036 0.428 3197 299 ' '
3 0.500 0.500 0.500 365 43 ' '
